data_1508785
loop_
_publ_author_name
'Wang, Jun-Gang'
'Wang, Meng'
'Xiang, Jia-Chen'
'Zhu, Yan-Ping'
'Xue, Wei-Jian'
'Wu, An-Xin'

_publ_section_title
;
 Direct Synthesis of Substituted Naphthalenes from 1,3-Dicarbonyl
 Compounds and 1,2-Bis(halomethyl)benzenes Including a Novel Rearrangement
 Aromatization of Benzo[c]oxepine.
;
_journal_issue 23
_journal_name_full 'Organic letters'
_journal_page_first 6060
_journal_page_last 6063
_journal_paper_doi 10.1021/ol302950w
_journal_volume 14
_journal_year 2012
_chemical_formula_sum 'C23 H14 Br2 O'
_chemical_formula_weight 466.16
_chemical_name_systematic
; 
 ? 
;
_space_group_IT_number 2
_symmetry_cell_setting triclinic
_symmetry_space_group_name_Hall '-P 1'
_symmetry_space_group_name_H-M 'P -1'
_atom_sites_solution_hydrogens geom
_atom_sites_solution_primary direct
_atom_sites_solution_secondary difmap
_audit_creation_method SHELXL-97
_cell_angle_alpha 109.747(2)
_cell_angle_beta 98.305(2)
_cell_angle_gamma 112.538(2)
_cell_formula_units_Z 2
_cell_length_a 9.9684(14)
_cell_length_b 10.5486(15)
_cell_length_c 10.7325(17)
_cell_measurement_reflns_used 2514
_cell_measurement_temperature 296(2)
_cell_measurement_theta_max 24.98
_cell_measurement_theta_min 2.32
_cell_volume 931.1(2)
_computing_cell_refinement 'Bruker SAINT'
_computing_data_collection 'Bruker APEX2'
_computing_data_reduction 'Bruker SAINT'
_computing_molecular_graphics 'Bruker SHELXTL'
_computing_publication_material 'Bruker SHELXTL'
_computing_structure_refinement 'SHELXL-97 (Sheldrick, 1997)'
_computing_structure_solution 'SHELXS-97 (Sheldrick, 1990)'
_diffrn_ambient_temperature 296(2)
_diffrn_measured_fraction_theta_full 0.989
_diffrn_measured_fraction_theta_max 0.989
_diffrn_measurement_device_type 'Bruker APEX-II CCD'
_diffrn_measurement_method '\f and \w scans'
_diffrn_radiation_monochromator graphite
_diffrn_radiation_source 'fine-focus sealed tube'
_diffrn_radiation_type MoK\a
_diffrn_radiation_wavelength 0.71073
_diffrn_reflns_av_R_equivalents 0.0221
_diffrn_reflns_av_sigmaI/netI 0.0396
_diffrn_reflns_limit_h_max 12
_diffrn_reflns_limit_h_min -11
_diffrn_reflns_limit_k_max 12
_diffrn_reflns_limit_k_min -13
_diffrn_reflns_limit_l_max 13
_diffrn_reflns_limit_l_min -13
_diffrn_reflns_number 7138
_diffrn_reflns_theta_full 26.00
_diffrn_reflns_theta_max 26.00
_diffrn_reflns_theta_min 2.12
_diffrn_standards_number 0
_exptl_absorpt_coefficient_mu 4.362
_exptl_absorpt_correction_T_max 0.6695
_exptl_absorpt_correction_T_min 0.6226
_exptl_absorpt_correction_type none
_exptl_crystal_density_diffrn 1.663
_exptl_crystal_density_method 'not measured'
_exptl_crystal_description BLOCK
_exptl_crystal_F_000 460
_exptl_crystal_size_max 0.12
_exptl_crystal_size_mid 0.12
_exptl_crystal_size_min 0.10
_refine_diff_density_max 0.878
_refine_diff_density_min -0.712
_refine_diff_density_rms 0.178
_refine_ls_extinction_coef 0.005(2)
_refine_ls_extinction_expression Fc^*^=kFc[1+0.001xFc^2^\l^3^/sin(2\q)]^-1/4^
_refine_ls_extinction_method SHELXL
_refine_ls_goodness_of_fit_ref 1.119
_refine_ls_hydrogen_treatment constr
_refine_ls_matrix_type full
_refine_ls_number_parameters 236
_refine_ls_number_reflns 3614
_refine_ls_number_restraints 0
_refine_ls_restrained_S_all 1.119
_refine_ls_R_factor_all 0.0651
_refine_ls_R_factor_gt 0.0435
_refine_ls_shift/su_max 0.001
_refine_ls_shift/su_mean 0.000
_refine_ls_structure_factor_coef Fsqd
_refine_ls_weighting_details 'calc w=1/[\s^2^(Fo^2^)+(0.1056P)^2^+0.2196P] where P=(Fo^2^+2Fc^2^)/3'
_refine_ls_weighting_scheme calc
_refine_ls_wR_factor_gt 0.1389
_refine_ls_wR_factor_ref 0.1693
_reflns_number_gt 2735
_reflns_number_total 3614
_reflns_threshold_expression >2sigma(I)
_cod_data_source_file ol302950w_si_004.cif
_cod_data_source_block e:\120531e\work\t
_cod_depositor_comments
;
The following automatic conversions were performed:

'_symmetry_cell_setting' value 'Triclinic' changed to 'triclinic'
according to /home/saulius/struct/CIF-dictionaries/cif_core.dic
dictionary named 'cif_core.dic' version 2.4.2 from 2011-04-26.

Automatic conversion script
Id: cif_fix_values 1891 2012-01-12 08:04:46Z andrius 
;
_cod_original_sg_symbol_H-M P-1
_cod_database_code 1508785

loop_
_symmetry_equiv_pos_as_xyz
'x, y, z'
'-x, -y, -z'

loop_
_atom_site_label
_atom_site_type_symbol
_atom_site_fract_x
_atom_site_fract_y
_atom_site_fract_z
_atom_site_U_iso_or_equiv
_atom_site_adp_type
_atom_site_occupancy
_atom_site_symmetry_multiplicity
_atom_site_calc_flag
_atom_site_refinement_flags
Br1 Br 1.02751(7) -0.08349(7) 0.65675(5) 0.0671(3) Uani 1 1 d .
Br2 Br 1.36213(6) 0.38611(7) 1.31931(5) 0.0652(3) Uani 1 1 d .
C1 C 1.0436(4) 0.1317(5) 0.9185(4) 0.0352(8) Uani 1 1 d .
C2 C 1.1159(5) 0.0487(5) 0.8485(5) 0.0422(10) Uani 1 1 d .
C3 C 1.2525(5) 0.0659(6) 0.9191(5) 0.0493(11) Uani 1 1 d .
H3 H 1.2969 0.0092 0.8729 0.059 Uiso 1 1 calc R
C4 C 1.3245(5) 0.1663(6) 1.0575(5) 0.0486(11) Uani 1 1 d .
H4 H 1.4181 0.1782 1.1037 0.058 Uiso 1 1 calc R
C5 C 1.2592(5) 0.2494(5) 1.1285(5) 0.0411(9) Uani 1 1 d .
C6 C 1.1166(4) 0.2344(4) 1.0600(4) 0.0331(8) Uani 1 1 d .
C7 C 1.0485(4) 0.3194(5) 1.1275(4) 0.0364(9) Uani 1 1 d .
H7 H 1.0979 0.3877 1.2210 0.044 Uiso 1 1 calc R
C8 C 0.9124(4) 0.3064(4) 1.0620(4) 0.0342(8) Uani 1 1 d .
C9 C 0.8373(4) 0.2000(5) 0.9181(4) 0.0347(8) Uani 1 1 d .
C10 C 0.9026(5) 0.1180(5) 0.8495(4) 0.0358(9) Uani 1 1 d .
H10 H 0.8538 0.0517 0.7554 0.043 Uiso 1 1 calc R
C11 C 0.8488(4) 0.4026(5) 1.1396(4) 0.0369(9) Uani 1 1 d .
C12 C 0.7896(5) 0.4784(5) 1.0816(5) 0.0473(11) Uani 1 1 d .
H12 H 0.7856 0.4647 0.9906 0.057 Uiso 1 1 calc R
C13 C 0.7372(6) 0.5732(6) 1.1578(6) 0.0601(13) Uani 1 1 d .
H13 H 0.6965 0.6209 1.1170 0.072 Uiso 1 1 calc R
C14 C 0.7449(7) 0.5975(6) 1.2939(6) 0.0661(15) Uani 1 1 d .
H14 H 0.7104 0.6620 1.3452 0.079 Uiso 1 1 calc R
C15 C 0.8052(7) 0.5240(6) 1.3543(6) 0.0651(14) Uani 1 1 d .
H15 H 0.8125 0.5404 1.4464 0.078 Uiso 1 1 calc R
C16 C 0.8533(6) 0.4277(6) 1.2764(5) 0.0516(11) Uani 1 1 d .
H16 H 0.8904 0.3773 1.3165 0.062 Uiso 1 1 calc R
C17 C 0.6788(5) 0.1643(5) 0.8437(4) 0.0411(9) Uani 1 1 d .
C18 C 0.6507(5) 0.1917(5) 0.7168(4) 0.0395(9) Uani 1 1 d .
C19 C 0.5029(5) 0.1560(5) 0.6491(5) 0.0496(11) Uani 1 1 d .
H19 H 0.4240 0.1199 0.6848 0.060 Uiso 1 1 calc R
C20 C 0.4735(6) 0.1743(6) 0.5281(5) 0.0595(14) Uani 1 1 d .
H20 H 0.3740 0.1491 0.4824 0.071 Uiso 1 1 calc R
C21 C 0.5868(7) 0.2284(6) 0.4741(5) 0.0598(13) Uani 1 1 d .
H21 H 0.5654 0.2398 0.3924 0.072 Uiso 1 1 calc R
C22 C 0.7355(6) 0.2662(6) 0.5441(5) 0.0553(12) Uani 1 1 d .
H22 H 0.8144 0.3032 0.5088 0.066 Uiso 1 1 calc R
C23 C 0.7663(5) 0.2495(5) 0.6639(4) 0.0426(10) Uani 1 1 d .
H23 H 0.8664 0.2773 0.7105 0.051 Uiso 1 1 calc R
O1 O 0.5753(4) 0.1116(5) 0.8886(4) 0.0670(10) Uani 1 1 d .

loop_
_atom_site_aniso_label
_atom_site_aniso_U_11
_atom_site_aniso_U_22
_atom_site_aniso_U_33
_atom_site_aniso_U_23
_atom_site_aniso_U_13
_atom_site_aniso_U_12
Br1 0.0692(4) 0.0743(4) 0.0524(3) 0.0079(3) 0.0236(3) 0.0435(3)
Br2 0.0460(3) 0.0818(4) 0.0536(3) 0.0149(3) -0.0014(2) 0.0345(3)
C1 0.033(2) 0.036(2) 0.046(2) 0.0210(18) 0.0194(17) 0.0198(17)
C2 0.042(2) 0.040(2) 0.052(2) 0.018(2) 0.027(2) 0.024(2)
C3 0.043(2) 0.055(3) 0.072(3) 0.030(2) 0.032(2) 0.036(2)
C4 0.035(2) 0.062(3) 0.067(3) 0.034(3) 0.021(2) 0.032(2)
C5 0.031(2) 0.045(2) 0.054(2) 0.024(2) 0.0134(18) 0.0220(18)
C6 0.0302(19) 0.038(2) 0.0376(19) 0.0196(17) 0.0137(15) 0.0184(17)
C7 0.036(2) 0.039(2) 0.037(2) 0.0160(17) 0.0123(16) 0.0196(18)
C8 0.037(2) 0.039(2) 0.0351(19) 0.0197(17) 0.0164(16) 0.0205(18)
C9 0.0300(19) 0.044(2) 0.039(2) 0.0234(18) 0.0137(16) 0.0196(17)
C10 0.034(2) 0.041(2) 0.0322(19) 0.0146(17) 0.0101(16) 0.0181(17)
C11 0.031(2) 0.042(2) 0.044(2) 0.0203(18) 0.0170(17) 0.0205(18)
C12 0.048(3) 0.050(3) 0.069(3) 0.035(2) 0.032(2) 0.033(2)
C13 0.062(3) 0.050(3) 0.092(4) 0.037(3) 0.038(3) 0.039(3)
C14 0.071(4) 0.061(3) 0.094(4) 0.033(3) 0.052(3) 0.048(3)
C15 0.076(4) 0.066(3) 0.063(3) 0.022(3) 0.043(3) 0.040(3)
C16 0.057(3) 0.055(3) 0.059(3) 0.030(2) 0.032(2) 0.033(2)
C17 0.032(2) 0.045(2) 0.049(2) 0.017(2) 0.0138(18) 0.0217(19)
C18 0.037(2) 0.037(2) 0.040(2) 0.0107(18) 0.0056(17) 0.0205(18)
C19 0.039(2) 0.049(3) 0.052(2) 0.011(2) 0.0030(19) 0.026(2)
C20 0.059(3) 0.053(3) 0.055(3) 0.009(2) -0.005(2) 0.036(3)
C21 0.078(4) 0.060(3) 0.046(3) 0.021(2) 0.006(2) 0.044(3)
C22 0.065(3) 0.060(3) 0.057(3) 0.033(2) 0.024(2) 0.037(3)
C23 0.039(2) 0.047(2) 0.042(2) 0.0190(19) 0.0072(17) 0.0219(19)
O1 0.0359(17) 0.102(3) 0.080(2) 0.054(2) 0.0291(17) 0.0316(19)

loop_
_atom_type_symbol
_atom_type_description
_atom_type_scat_dispersion_real
_atom_type_scat_dispersion_imag
_atom_type_scat_source
C C 0.0033 0.0016 'International Tables Vol C Tables 4.2.6.8 and 6.1.1.4'
H H 0.0000 0.0000 'International Tables Vol C Tables 4.2.6.8 and 6.1.1.4'
O O 0.0106 0.0060 'International Tables Vol C Tables 4.2.6.8 and 6.1.1.4'
Br Br -0.2901 2.4595 'International Tables Vol C Tables 4.2.6.8 and 6.1.1.4'

loop_
_geom_angle_atom_site_label_1
_geom_angle_atom_site_label_2
_geom_angle_atom_site_label_3
_geom_angle
C6 C1 C10 118.4(4)
C6 C1 C2 119.0(4)
C10 C1 C2 122.6(4)
C3 C2 C1 120.6(4)
C3 C2 Br1 118.7(3)
C1 C2 Br1 120.7(3)
C2 C3 C4 120.6(4)
C2 C3 H3 119.7
C4 C3 H3 119.7
C3 C4 C5 120.5(4)
C3 C4 H4 119.7
C5 C4 H4 119.7
C4 C5 C6 120.9(4)
C4 C5 Br2 119.1(3)
C6 C5 Br2 120.0(3)
C7 C6 C1 119.1(3)
C7 C6 C5 122.6(4)
C1 C6 C5 118.3(4)
C8 C7 C6 122.9(4)
C8 C7 H7 118.6
C6 C7 H7 118.6
C7 C8 C9 117.9(4)
C7 C8 C11 119.8(3)
C9 C8 C11 122.3(3)
C10 C9 C8 120.4(3)
C10 C9 C17 118.1(4)
C8 C9 C17 121.2(3)
C9 C10 C1 121.4(4)
C9 C10 H10 119.3
C1 C10 H10 119.3
C16 C11 C12 117.3(4)
C16 C11 C8 121.0(4)
C12 C11 C8 121.7(4)
C13 C12 C11 120.9(5)
C13 C12 H12 119.5
C11 C12 H12 119.5
C14 C13 C12 120.5(5)
C14 C13 H13 119.7
C12 C13 H13 119.7
C13 C14 C15 119.4(5)
C13 C14 H14 120.3
C15 C14 H14 120.3
C16 C15 C14 119.3(5)
C16 C15 H15 120.3
C14 C15 H15 120.3
C15 C16 C11 122.5(5)
C15 C16 H16 118.7
C11 C16 H16 118.7
O1 C17 C18 121.7(4)
O1 C17 C9 118.4(4)
C18 C17 C9 119.9(3)
C23 C18 C19 119.0(4)
C23 C18 C17 122.3(3)
C19 C18 C17 118.7(4)
C20 C19 C18 119.5(5)
C20 C19 H19 120.3
C18 C19 H19 120.3
C21 C20 C19 121.7(5)
C21 C20 H20 119.2
C19 C20 H20 119.2
C20 C21 C22 118.4(4)
C20 C21 H21 120.8
C22 C21 H21 120.8
C23 C22 C21 120.6(5)
C23 C22 H22 119.7
C21 C22 H22 119.7
C22 C23 C18 120.8(4)
C22 C23 H23 119.6
C18 C23 H23 119.6

loop_
_geom_bond_atom_site_label_1
_geom_bond_atom_site_label_2
_geom_bond_distance
Br1 C2 1.885(4)
Br2 C5 1.894(5)
C1 C6 1.405(6)
C1 C10 1.420(5)
C1 C2 1.431(6)
C2 C3 1.371(6)
C3 C4 1.374(7)
C3 H3 0.9300
C4 C5 1.380(6)
C4 H4 0.9300
C5 C6 1.425(5)
C6 C7 1.401(5)
C7 C8 1.367(5)
C7 H7 0.9300
C8 C9 1.434(5)
C8 C11 1.483(5)
C9 C10 1.361(6)
C9 C17 1.500(5)
C10 H10 0.9300
C11 C16 1.392(6)
C11 C12 1.403(6)
C12 C13 1.383(7)
C12 H12 0.9300
C13 C14 1.381(8)
C13 H13 0.9300
C14 C15 1.402(8)
C14 H14 0.9300
C15 C16 1.369(7)
C15 H15 0.9300
C16 H16 0.9300
C17 O1 1.221(5)
C17 C18 1.494(6)
C18 C23 1.381(6)
C18 C19 1.386(6)
C19 C20 1.384(7)
C19 H19 0.9300
C20 C21 1.362(8)
C20 H20 0.9300
C21 C22 1.394(7)
C21 H21 0.9300
C22 C23 1.363(6)
C22 H22 0.9300
C23 H23 0.9300

loop_
_geom_torsion_atom_site_label_1
_geom_torsion_atom_site_label_2
_geom_torsion_atom_site_label_3
_geom_torsion_atom_site_label_4
_geom_torsion
C6 C1 C2 C3 1.7(6)
C10 C1 C2 C3 179.7(4)
C6 C1 C2 Br1 -177.1(3)
C10 C1 C2 Br1 0.9(6)
C1 C2 C3 C4 -1.8(7)
Br1 C2 C3 C4 177.0(3)
C2 C3 C4 C5 1.2(7)
C3 C4 C5 C6 -0.6(7)
C3 C4 C5 Br2 179.9(4)
C10 C1 C6 C7 -0.1(5)
C2 C1 C6 C7 178.0(4)
C10 C1 C6 C5 -179.2(4)
C2 C1 C6 C5 -1.1(6)
C4 C5 C6 C7 -178.4(4)
Br2 C5 C6 C7 1.1(5)
C4 C5 C6 C1 0.6(6)
Br2 C5 C6 C1 -179.9(3)
C1 C6 C7 C8 0.5(6)
C5 C6 C7 C8 179.5(4)
C6 C7 C8 C9 0.3(6)
C6 C7 C8 C11 -178.7(4)
C7 C8 C9 C10 -1.5(6)
C11 C8 C9 C10 177.6(4)
C7 C8 C9 C17 172.1(4)
C11 C8 C9 C17 -8.8(6)
C8 C9 C10 C1 1.8(6)
C17 C9 C10 C1 -172.0(4)
C6 C1 C10 C9 -1.0(6)
C2 C1 C10 C9 -179.0(4)
C7 C8 C11 C16 -42.0(6)
C9 C8 C11 C16 139.0(4)
C7 C8 C11 C12 134.4(4)
C9 C8 C11 C12 -44.6(6)
C16 C11 C12 C13 -0.5(7)
C8 C11 C12 C13 -177.0(4)
C11 C12 C13 C14 1.3(8)
C12 C13 C14 C15 -0.6(9)
C13 C14 C15 C16 -0.9(9)
C14 C15 C16 C11 1.8(8)
C12 C11 C16 C15 -1.1(7)
C8 C11 C16 C15 175.4(4)
C10 C9 C17 O1 114.2(5)
C8 C9 C17 O1 -59.5(6)
C10 C9 C17 C18 -65.1(5)
C8 C9 C17 C18 121.2(4)
O1 C17 C18 C23 -179.2(5)
C9 C17 C18 C23 0.1(6)
O1 C17 C18 C19 -0.1(6)
C9 C17 C18 C19 179.2(4)
C23 C18 C19 C20 2.0(7)
C17 C18 C19 C20 -177.2(4)
C18 C19 C20 C21 -0.7(7)
C19 C20 C21 C22 -0.2(8)
C20 C21 C22 C23 -0.1(7)
C21 C22 C23 C18 1.4(7)
C19 C18 C23 C22 -2.3(7)
C17 C18 C23 C22 176.8(4)

loop_
_cod_related_entry_id
_cod_related_entry_database
_cod_related_entry_code
1 ChemSpider 30652073
